data_2201536
loop_
_publ_author_name
'Jones, Peter G.'
'Kunze, Christine'
'Freytag, Matthias'
'Schmutzler, Reinhard'

_publ_section_title
;
 2-Chloro-1,3-dioxa-2\s^3^\l^3^-phosphaphenanthren-4-one
;
_journal_issue 12
_journal_name_full 'Acta Crystallographica Section E'
_journal_page_first o1434
_journal_page_last o1435
_journal_paper_doi 10.1107/S1600536802021220
_journal_volume 58
_journal_year 2002
_chemical_formula_iupac 'C11 H6 Cl O3 P'
_chemical_formula_moiety 'C11 H6 Cl O3 P'
_chemical_formula_sum 'C11 H6 Cl O3 P'
_chemical_formula_weight 252.58
_chemical_name_systematic
;
2-Chloro-1,3-dioxa-2\s^3^\l^3^-phosphaphenanthren-4-one
;
_space_group_IT_number 2
_symmetry_cell_setting triclinic
_symmetry_space_group_name_Hall '-P 1'
_symmetry_space_group_name_H-M 'P -1'
_atom_sites_solution_hydrogens geom
_atom_sites_solution_primary direct
_atom_sites_solution_secondary difmap
_audit_creation_method SHELXL-97
_cell_angle_alpha 103.794(3)
_cell_angle_beta 102.520(3)
_cell_angle_gamma 113.390(3)
_cell_formula_units_Z 2
_cell_length_a 7.1026(6)
_cell_length_b 8.3633(8)
_cell_length_c 10.1786(10)
_cell_measurement_reflns_used 6669
_cell_measurement_temperature 143(2)
_cell_measurement_theta_max 30
_cell_measurement_theta_min 2
_cell_volume 504.96(8)
_computing_cell_refinement 'SAINT (Bruker, 1998)'
_computing_data_collection 'SMART (Bruker, 1998)'
_computing_data_reduction SAINT
_computing_molecular_graphics 'XP (Siemens, 1994)'
_computing_publication_material SHELXL97
_computing_structure_refinement 'SHELXL97 (Sheldrick, 1997)'
_computing_structure_solution 'SHELXS97 (Sheldrick, 1990)'
_diffrn_ambient_temperature 143(2)
_diffrn_detector_area_resol_mean 8.192
_diffrn_measured_fraction_theta_full 0.990
_diffrn_measured_fraction_theta_max 0.987
_diffrn_measurement_device_type 'Bruker SMART'
_diffrn_measurement_method '\w and \f'
_diffrn_radiation_monochromator graphite
_diffrn_radiation_source 'fine-focus sealed tube'
_diffrn_radiation_type MoK\a
_diffrn_radiation_wavelength 0.71073
_diffrn_reflns_av_R_equivalents 0.0272
_diffrn_reflns_av_sigmaI/netI 0.0190
_diffrn_reflns_limit_h_max 10
_diffrn_reflns_limit_h_min -10
_diffrn_reflns_limit_k_max 11
_diffrn_reflns_limit_k_min -11
_diffrn_reflns_limit_l_max 14
_diffrn_reflns_limit_l_min -14
_diffrn_reflns_number 8958
_diffrn_reflns_theta_full 30.00
_diffrn_reflns_theta_max 30.53
_diffrn_reflns_theta_min 2.20
_exptl_absorpt_coefficient_mu 0.521
_exptl_absorpt_correction_T_max 0.930
_exptl_absorpt_correction_T_min 0.812
_exptl_absorpt_correction_type multi-scan
_exptl_absorpt_process_details '(SADABS; Bruker, 1998)'
_exptl_crystal_colour colourless
_exptl_crystal_density_diffrn 1.661
_exptl_crystal_density_method 'not measured'
_exptl_crystal_description tablet
_exptl_crystal_F_000 256
_exptl_crystal_size_max 0.40
_exptl_crystal_size_mid 0.36
_exptl_crystal_size_min 0.14
_refine_diff_density_max 0.450
_refine_diff_density_min -0.236
_refine_ls_extinction_method none
_refine_ls_goodness_of_fit_ref 1.038
_refine_ls_hydrogen_treatment constr
_refine_ls_matrix_type full
_refine_ls_number_parameters 145
_refine_ls_number_reflns 3053
_refine_ls_number_restraints 0
_refine_ls_restrained_S_all 1.038
_refine_ls_R_factor_all 0.0333
_refine_ls_R_factor_gt 0.0306
_refine_ls_shift/su_max <0.001
_refine_ls_shift/su_mean 0.000
_refine_ls_structure_factor_coef Fsqd
_refine_ls_weighting_details 'calc w = 1/[\s^2^(Fo^2^)+(0.0587P)^2^+0.0767P] where P = (Fo^2^+2Fc^2^)/3'
_refine_ls_weighting_scheme calc
_refine_ls_wR_factor_gt 0.0863
_refine_ls_wR_factor_ref 0.0884
_reflns_number_gt 2780
_reflns_number_total 3053
_reflns_threshold_expression I>2\s(I)
_cod_data_source_file na6184.cif
_cod_data_source_block I
_cod_database_code 2201536
_cod_database_fobs_code 2201536

loop_
_symmetry_equiv_pos_as_xyz
'x, y, z'
'-x, -y, -z'

loop_
_atom_site_label
_atom_site_fract_x
_atom_site_fract_y
_atom_site_fract_z
_atom_site_U_iso_or_equiv
_atom_site_adp_type
_atom_site_calc_flag
_atom_site_refinement_flags
_atom_site_occupancy
_atom_site_disorder_assembly
_atom_site_disorder_group
_atom_site_type_symbol
P 0.09194(5) 0.36207(4) 0.11449(3) 0.02635(9) Uani d . 1 . . P
Cl -0.23379(4) 0.20244(4) 0.09468(3) 0.02911(9) Uani d . 1 . . Cl
O1 0.19258(13) 0.23130(11) 0.15694(8) 0.02653(16) Uani d . 1 . . O
O2 0.17718(13) 0.52211(10) 0.27047(8) 0.02512(16) Uani d . 1 . . O
O3 0.23857(13) 0.62941(10) 0.50341(8) 0.02476(16) Uani d . 1 . . O
C1 0.22604(14) 0.33182(12) 0.40971(10) 0.01767(17) Uani d . 1 . . C
C2 0.21614(15) 0.20579(14) 0.28765(11) 0.02056(18) Uani d . 1 . . C
C3 0.23386(16) 0.04449(14) 0.28774(12) 0.0246(2) Uani d . 1 . . C
H3 0.2278 -0.0373 0.2023 0.030 Uiso calc R 1 . . H
C4 0.25985(16) 0.00605(13) 0.41144(12) 0.0238(2) Uani d . 1 . . C
H4 0.2681 -0.1047 0.4109 0.029 Uiso calc R 1 . . H
C5 0.30829(16) 0.08902(15) 0.66903(12) 0.0246(2) Uani d . 1 . . C
H5 0.3165 -0.0222 0.6668 0.029 Uiso calc R 1 . . H
C6 0.32908(17) 0.20879(16) 0.79624(12) 0.0269(2) Uani d . 1 . . C
H6 0.3528 0.1816 0.8819 0.032 Uiso calc R 1 . . H
C7 0.31490(17) 0.37259(16) 0.79827(12) 0.0255(2) Uani d . 1 . . C
H7 0.3301 0.4559 0.8865 0.031 Uiso calc R 1 . . H
C8 0.27946(16) 0.41474(13) 0.67545(11) 0.02108(18) Uani d . 1 . . C
H8 0.2686 0.5254 0.6798 0.025 Uiso calc R 1 . . H
C9 0.25900(14) 0.29458(12) 0.54234(10) 0.01767(17) Uani d . 1 . . C
C10 0.27478(14) 0.12923(13) 0.54088(11) 0.02017(18) Uani d . 1 . . C
C11 0.21432(14) 0.50224(13) 0.40524(10) 0.01884(17) Uani d . 1 . . C

loop_
_atom_site_aniso_label
_atom_site_aniso_U_11
_atom_site_aniso_U_22
_atom_site_aniso_U_33
_atom_site_aniso_U_12
_atom_site_aniso_U_13
_atom_site_aniso_U_23
P 0.03240(15) 0.02898(15) 0.01982(14) 0.01540(12) 0.00969(11) 0.01030(10)
Cl 0.02612(14) 0.02920(14) 0.02641(14) 0.01334(11) 0.00333(10) 0.00577(10)
O1 0.0305(4) 0.0326(4) 0.0200(3) 0.0186(3) 0.0102(3) 0.0077(3)
O2 0.0314(4) 0.0216(3) 0.0217(3) 0.0118(3) 0.0076(3) 0.0096(3)
O3 0.0334(4) 0.0190(3) 0.0250(3) 0.0152(3) 0.0108(3) 0.0075(3)
C1 0.0164(4) 0.0159(4) 0.0202(4) 0.0079(3) 0.0061(3) 0.0054(3)
C2 0.0187(4) 0.0211(4) 0.0199(4) 0.0097(3) 0.0060(3) 0.0043(3)
C3 0.0224(4) 0.0205(4) 0.0264(5) 0.0117(4) 0.0053(4) 0.0011(3)
C4 0.0202(4) 0.0165(4) 0.0319(5) 0.0097(3) 0.0058(4) 0.0052(4)
C5 0.0211(4) 0.0236(4) 0.0336(5) 0.0118(4) 0.0094(4) 0.0159(4)
C6 0.0250(4) 0.0328(5) 0.0290(5) 0.0150(4) 0.0102(4) 0.0183(4)
C7 0.0268(5) 0.0291(5) 0.0233(5) 0.0143(4) 0.0104(4) 0.0107(4)
C8 0.0225(4) 0.0203(4) 0.0222(4) 0.0112(3) 0.0087(3) 0.0078(3)
C9 0.0151(3) 0.0163(4) 0.0213(4) 0.0075(3) 0.0061(3) 0.0064(3)
C10 0.0156(4) 0.0170(4) 0.0279(5) 0.0079(3) 0.0067(3) 0.0085(3)
C11 0.0166(4) 0.0180(4) 0.0213(4) 0.0076(3) 0.0062(3) 0.0075(3)

loop_
_atom_type_symbol
_atom_type_description
_atom_type_scat_dispersion_real
_atom_type_scat_dispersion_imag
_atom_type_scat_source
C C 0.0033 0.0016 'International Tables Vol C Tables 4.2.6.8 and 6.1.1.4'
H H 0.0000 0.0000 'International Tables Vol C Tables 4.2.6.8 and 6.1.1.4'
O O 0.0106 0.0060 'International Tables Vol C Tables 4.2.6.8 and 6.1.1.4'
P P 0.1023 0.0942 'International Tables Vol C Tables 4.2.6.8 and 6.1.1.4'
Cl Cl 0.1484 0.1585 'International Tables Vol C Tables 4.2.6.8 and 6.1.1.4'

loop_
_geom_angle_atom_site_label_1
_geom_angle_atom_site_label_2
_geom_angle_atom_site_label_3
_geom_angle
_geom_angle_publ_flag
O2 P O1 100.81(4) y
O2 P Cl 99.62(3) y
O1 P Cl 99.76(3) y
C2 O1 P 122.78(6) y
C11 O2 P 127.24(7) y
C2 C1 C9 117.98(9) ?
C2 C1 C11 120.75(9) ?
C9 C1 C11 121.20(8) ?
O1 C2 C1 122.69(9) ?
O1 C2 C3 114.41(9) ?
C1 C2 C3 122.89(9) ?
C4 C3 C2 119.51(9) ?
C4 C3 H3 120.2 ?
C2 C3 H3 120.2 ?
C3 C4 C10 120.93(9) ?
C3 C4 H4 119.5 ?
C10 C4 H4 119.5 ?
C6 C5 C10 120.80(9) ?
C6 C5 H5 119.6 ?
C10 C5 H5 119.6 ?
C5 C6 C7 119.23(10) ?
C5 C6 H6 120.4 ?
C7 C6 H6 120.4 ?
C8 C7 C6 121.53(10) ?
C8 C7 H7 119.2 ?
C6 C7 H7 119.2 ?
C7 C8 C9 120.67(9) ?
C7 C8 H8 119.7 ?
C9 C8 H8 119.7 ?
C8 C9 C10 117.64(9) ?
C8 C9 C1 123.70(8) ?
C10 C9 C1 118.65(9) ?
C5 C10 C4 119.86(9) ?
C5 C10 C9 120.12(9) ?
C4 C10 C9 120.01(9) ?
O3 C11 O2 115.51(9) ?
O3 C11 C1 128.06(9) ?
O2 C11 C1 116.39(8) ?

loop_
_geom_bond_atom_site_label_1
_geom_bond_atom_site_label_2
_geom_bond_site_symmetry_2
_geom_bond_distance
_geom_bond_publ_flag
P O2 . 1.6141(8) y
P O1 . 1.6143(9) y
P Cl . 2.0958(4) y
O1 C2 . 1.3823(12) ?
O2 C11 . 1.4020(12) ?
O3 C11 . 1.1968(12) ?
C1 C2 . 1.3923(13) ?
C1 C9 . 1.4476(13) ?
C1 C11 . 1.4710(13) ?
C2 C3 . 1.4040(14) ?
C3 C4 . 1.365(2) ?
C3 H3 . 0.9500 ?
C4 C10 . 1.4190(14) ?
C4 H4 . 0.9500 ?
C5 C6 . 1.372(2) ?
C5 C10 . 1.4176(14) ?
C5 H5 . 0.9500 ?
C6 C7 . 1.409(2) ?
C6 H6 . 0.9500 ?
C7 C8 . 1.3765(14) ?
C7 H7 . 0.9500 ?
C8 C9 . 1.4199(13) ?
C8 H8 . 0.9500 ?
C9 C10 . 1.4279(13) ?

loop_
_geom_hbond_atom_site_label_D
_geom_hbond_atom_site_label_H
_geom_hbond_atom_site_label_A
_geom_hbond_site_symmetry_A
_geom_hbond_distance_DH
_geom_hbond_distance_HA
_geom_hbond_distance_DA
_geom_hbond_angle_DHA
C4 H4 O3 1_545 0.95 2.57 3.4512(13) 155
C8 H8 Cl 2_566 0.95 2.95 3.6622(10) 133
C8 H8 O3 . 0.95 2.18 2.8402(13) 126

loop_
_geom_torsion_atom_site_label_1
_geom_torsion_atom_site_label_2
_geom_torsion_atom_site_label_3
_geom_torsion_atom_site_label_4
_geom_torsion
O2 P O1 C2 33.25(9)
Cl P O1 C2 -68.60(8)
O1 P O2 C11 -30.88(9)
Cl P O2 C11 71.09(8)
P O1 C2 C1 -21.95(13)
P O1 C2 C3 159.32(7)
C9 C1 C2 O1 -177.77(8)
C11 C1 C2 O1 -0.77(14)
C9 C1 C2 C3 0.84(14)
C11 C1 C2 C3 177.84(8)
O1 C2 C3 C4 179.38(9)
C1 C2 C3 C4 0.7(2)
C2 C3 C4 C10 -1.6(2)
C10 C5 C6 C7 0.5(2)
C5 C6 C7 C8 0.4(2)
C6 C7 C8 C9 -0.9(2)
C7 C8 C9 C10 0.48(14)
C7 C8 C9 C1 -178.72(9)
C2 C1 C9 C8 177.81(8)
C11 C1 C9 C8 0.83(13)
C2 C1 C9 C10 -1.38(13)
C11 C1 C9 C10 -178.37(8)
C6 C5 C10 C4 178.23(9)
C6 C5 C10 C9 -0.92(14)
C3 C4 C10 C5 -178.12(9)
C3 C4 C10 C9 1.03(14)
C8 C9 C10 C5 0.40(13)
C1 C9 C10 C5 179.64(8)
C8 C9 C10 C4 -178.75(8)
C1 C9 C10 C4 0.49(13)
P O2 C11 O3 -166.86(7)
P O2 C11 C1 15.11(12)
C2 C1 C11 O3 -173.29(9)
C9 C1 C11 O3 3.6(2)
C2 C1 C11 O2 4.45(13)
C9 C1 C11 O2 -178.65(8)

loop_
_cod_related_entry_id
_cod_related_entry_database
_cod_related_entry_code
1 ChemSpider 9463210
